data_4302478
loop_
_publ_author_name
'Yang Wu'
'Sven Lidin'
'Thomas L. Groy'
'Nathan Newman'
'Ulrich H\"aussermann'

_publ_contact_author
;
 Ulrich H\"aussermann 
 Department of Chemistry
 Arizona State University
 Tempe, Az, 85287-1604
 USA
;
_publ_contact_author_email ulrich.haussermann@asu.edu
_publ_contact_author_fax 1-480-727-0780
_publ_contact_author_phone 1-480-965-2747
_publ_section_title
;
Zn5Sb4In2-\d- a Ternary Derivative of Thermoelectric Zinc Antimonides
;
_journal_name_full 'Inorganic Chemistry'
_journal_page_first 5996
_journal_page_last 6003
_journal_paper_doi 10.1021/ic900302a
_journal_volume 48
_journal_year 2009
_chemical_formula_sum 'In1.843 Sb4 Zn5'
_chemical_formula_weight 1025.5
_chemical_name_systematic ' ?'
_space_group_IT_number 60
_symmetry_cell_setting orthorhombic
_symmetry_space_group_name_Hall '-P 2n 2ab'
_symmetry_space_group_name_H-M 'P b c n'
_cell_angle_alpha 90
_cell_angle_beta 90
_cell_angle_gamma 90
_cell_formula_units_Z 4
_cell_length_a 7.1619(2)
_cell_length_b 17.1562(4)
_cell_length_c 8.6887(4)
_cell_volume 1067.59(6)
_computing_publication_material '(Jana2000; Petricek and Dusek, 2000)'
_computing_structure_refinement '(Jana2000; Petricek and Dusek, 2000)'
_diffrn_ambient_temperature 293
_diffrn_measured_fraction_theta_full 0.97
_diffrn_radiation_type 'Mo K\a'
_diffrn_radiation_wavelength 0.71069
_diffrn_reflns_av_R_equivalents 0.0328
_diffrn_reflns_av_sigmaI/netI 0.0177
_diffrn_reflns_limit_h_max 10
_diffrn_reflns_limit_h_min -9
_diffrn_reflns_limit_k_max 24
_diffrn_reflns_limit_k_min -24
_diffrn_reflns_limit_l_max 12
_diffrn_reflns_limit_l_min -12
_diffrn_reflns_number 15534
_diffrn_reflns_theta_full 30.89
_diffrn_reflns_theta_max 30.89
_diffrn_reflns_theta_min 3.87
_exptl_absorpt_coefficient_mu 24.787
_exptl_absorpt_correction_T_max 0.43
_exptl_absorpt_correction_T_min 0.22
_exptl_absorpt_correction_type numerical
_exptl_crystal_density_diffrn 6.3783
_exptl_crystal_F_000 1777
_exptl_crystal_size_max 0.089
_exptl_crystal_size_mid 0.063
_exptl_crystal_size_min 0.049
_refine_diff_density_max 2.32
_refine_diff_density_min -1.62
_refine_ls_extinction_coef 0.127(10)
_refine_ls_extinction_method 'B-C type 1 Gaussian isotropic (Becker & Coppens, 1974)'
_refine_ls_goodness_of_fit_gt 1.47
_refine_ls_goodness_of_fit_ref 1.41
_refine_ls_number_parameters 59
_refine_ls_number_reflns 1622
_refine_ls_R_factor_all 0.0529
_refine_ls_R_factor_gt 0.0391
_refine_ls_shift/su_max 0.0332
_refine_ls_shift/su_mean 0.0117
_refine_ls_structure_factor_coef Fsqd
_refine_ls_weighting_details w=1/(\s^2^(I)+0.0049I^2^)
_refine_ls_weighting_scheme sigma
_refine_ls_wR_factor_gt 0.1267
_refine_ls_wR_factor_ref 0.1379
_reflns_number_gt 1272
_reflns_number_total 1622
_reflns_threshold_expression I>3\s(I)
_cod_data_source_file ic900302a_si_002_1.cif
_cod_data_source_block (I)
_cod_original_sg_symbol_Hall '-P -2zn;-2xab'
_cod_database_code 4302478

loop_
_symmetry_equiv_pos_site_id
_symmetry_equiv_pos_as_xyz
1 x,y,z
2 1/2+x,1/2+y,1/2-z
3 1/2-x,1/2+y,z
4 -x,y,1/2-z
5 -x,-y,-z
6 1/2-x,1/2-y,1/2+z
7 1/2+x,1/2-y,-z
8 x,-y,1/2+z

loop_
_atom_site_label
_atom_site_type_symbol
_atom_site_fract_x
_atom_site_fract_y
_atom_site_fract_z
_atom_site_adp_type
_atom_site_U_iso_or_equiv
_atom_site_symmetry_multiplicity
_atom_site_occupancy
_atom_site_calc_flag
_atom_site_refinement_flags
_atom_site_disorder_assembly
_atom_site_disorder_group
Sb1 Sb -0.23555(7) 0.45854(3) -0.41951(6) Uani 0.01435(18) 8 1 d . . .
Sb2 Sb -0.25553(7) 0.29790(3) -0.08066(7) Uani 0.01596(19) 8 1 d . . .
In1 In 0 0.56332(7) -0.25 Uani 0.0303(4) 4 0.891(5) d . . .
In2 In -0.5 0.36577(9) -0.75 Uani 0.0623(7) 4 0.952(8) d . . .
Zn1 Zn -0.38660(14) 0.55866(6) -0.62238(12) Uani 0.0207(3) 8 1 d . . .
Zn2 Zn -0.37984(15) 0.18741(7) 0.11016(15) Uani 0.0286(3) 8 1 d . . .
Zn3 Zn 0.0377(4) 0.71410(16) -0.2180(4) Uani 0.0418(12) 8 0.5 d . . .

loop_
_atom_site_aniso_label
_atom_site_aniso_type_symbol
_atom_site_aniso_U_11
_atom_site_aniso_U_22
_atom_site_aniso_U_33
_atom_site_aniso_U_12
_atom_site_aniso_U_13
_atom_site_aniso_U_23
Sb1 Sb 0.0148(3) 0.0146(3) 0.0136(3) 0.00029(17) 0.00021(17) 0.00155(19)
Sb2 Sb 0.0155(3) 0.0163(3) 0.0161(4) -0.00144(17) -0.00012(18) 0.00280(19)
In1 In 0.0324(6) 0.0247(6) 0.0338(7) 0 -0.0109(4) 0
In2 In 0.0974(15) 0.0343(8) 0.0552(12) 0 0.0182(8) 0
Zn1 Zn 0.0203(5) 0.0220(5) 0.0198(6) -0.0017(4) -0.0019(4) 0.0035(4)
Zn2 Zn 0.0274(6) 0.0214(5) 0.0369(7) 0.0038(4) 0.0062(5) 0.0087(5)
Zn3 Zn 0.034(2) 0.0446(13) 0.047(3) 0.0096(11) 0.0255(14) 0.0132(13)

loop_
_atom_type_symbol
_atom_type_scat_dispersion_real
_atom_type_scat_dispersion_imag
_atom_type_scat_source
_atom_type_scat_Cromer_Mann_a1
_atom_type_scat_Cromer_Mann_b1
_atom_type_scat_Cromer_Mann_a2
_atom_type_scat_Cromer_Mann_b2
_atom_type_scat_Cromer_Mann_a3
_atom_type_scat_Cromer_Mann_b3
_atom_type_scat_Cromer_Mann_a4
_atom_type_scat_Cromer_Mann_b4
_atom_type_scat_Cromer_Mann_c
Zn 0.284 1.430 'International Tables Vol C Tables  4.2.6.8 and 6.1.1.4' 14.0743 3.2655 7.0318 0.2333 5.1652 10.3163 2.41 58.709702 1.3041
In -0.728 1.310 'International Tables Vol C Tables  4.2.6.8 and 6.1.1.4' 19.162399 0.5476 18.559601 6.3776 4.2948 25.849899 2.0396 92.802902 4.9391
Sb -0.587 1.546 'International Tables Vol C Tables  4.2.6.8 and 6.1.1.4' 19.6418 5.3034 19.0455 0.4607 5.0371 27.9074 2.6827 75.282501 4.5909

loop_
_geom_bond_atom_site_label_1
_geom_bond_atom_site_label_2
_geom_bond_site_symmetry_1
_geom_bond_site_symmetry_2
_geom_bond_distance
_geom_bond_publ_flag
Sb1 Sb1 . 5_564 3.9197(7) yes
Sb1 In2 . . 3.7902(8) yes
Sb1 In2 . 5_464 3.8524(13) yes
Sb1 In1 . . 2.8717(9) yes
Sb1 In1 . 5_564 3.3515(6) yes
Sb1 Zn1 . . 2.6885(12) yes
Sb1 Zn1 . 5_464 2.7464(11) yes
Sb1 Zn1 . 8_565 2.8146(12) yes
Sb1 Zn2 . 6_454 2.6493(13) yes
Sb2 In2 . 1_556 3.5603(7) yes
Sb2 In2 . 6_455 3.6604(12) yes
Sb2 Zn1 . 8_565 2.6587(12) yes
Sb2 Zn2 . . 2.6710(13) yes
Sb2 Zn2 . 6_454 2.8671(14) yes
Sb2 Zn2 . 7_555 2.7146(12) yes
Sb2 Zn3 . 5_565 3.035(3) yes
Sb2 Zn3 . 2_444 2.706(3) yes
Sb2 Zn3 . 3_445 2.752(3) yes
Sb2 Zn3 . 8_565 3.793(3) yes
In1 Zn1 . 8_565 3.6435(12) yes
In1 Zn2 . 2_554 3.8814(14) yes
In1 Zn2 . 3_455 3.8814(14) yes
In1 Zn3 . . 2.616(3) yes
In1 Zn3 . 4_554 2.616(3) yes
In1 In2 . 5_464 3.7819(6) yes
In1 In2 . 5_464 3.7819(6) yes
In2 Zn1 . . 3.5834(17) yes
In2 Zn1 . 5_464 3.5789(12) yes
In2 Zn1 . 4_453 3.5834(17) yes
In2 Zn1 . 8_564 3.5789(12) yes
In2 Zn2 . 1_554 3.4031(18) yes
In2 Zn2 . 4_454 3.4031(18) yes
In2 Zn3 . 5_564 3.594(3) yes
In2 Zn3 . 8_464 3.594(3) yes
Zn1 Zn1 . 5_464 3.3486(15) yes
Zn1 Zn1 . 4_453 2.7489(15) yes
Zn1 Zn2 . 3_454 3.7309(16) yes
Zn2 Zn2 . 4_455 2.9779(17) yes
Zn2 Zn3 . 5_565 3.120(3) yes
Zn2 Zn3 . 2_444 3.489(4) yes
Zn2 Zn3 . 3_445 3.101(4) yes
Zn2 Zn3 . 8_565 3.745(3) yes
Zn3 Zn3 . 4_554 0.775(4) yes
